data_1513348
loop_
_publ_author_name
'Yamaguchi, Tetsuo'
'Hatano, Sayaka'
'Abe, Jiro'

_publ_section_title
;
 Multistate Photochromism of 1-Phenylnaphthalene-Bridged Imidazole Dimer
 That Has Three Colorless Isomers and Two Colored Isomers.
;
_journal_issue 1
_journal_name_full 'The journal of physical chemistry. A'
_journal_page_first 134
_journal_paper_doi 10.1021/jp411190d
_journal_volume 118
_journal_year 2013
_chemical_formula_sum 'C46 H30 N4'
_chemical_formula_weight 638.74
_chemical_name_systematic
; 
 ? 
;
_space_group_IT_number 14
_symmetry_cell_setting monoclinic
_symmetry_space_group_name_Hall '-P 2yn'
_symmetry_space_group_name_H-M 'P 1 21/n 1'
_atom_sites_solution_hydrogens geom
_atom_sites_solution_primary direct
_atom_sites_solution_secondary difmap
_audit_creation_method SHELXL-97
_cell_angle_alpha 90.00
_cell_angle_beta 94.357(9)
_cell_angle_gamma 90.00
_cell_formula_units_Z 4
_cell_length_a 10.145(8)
_cell_length_b 25.68(2)
_cell_length_c 12.867(10)
_cell_measurement_reflns_used 7225
_cell_measurement_temperature 93
_cell_measurement_theta_max 27.68
_cell_measurement_theta_min 2.25
_cell_volume 3342(5)
_computing_cell_refinement 'Bruker SAINT'
_computing_data_collection 'Bruker APEX2'
_computing_data_reduction 'Bruker SAINT'
_computing_molecular_graphics 'Bruker SHELXTL'
_computing_publication_material 'Bruker SHELXTL'
_computing_structure_refinement 'SHELXL-97 (Sheldrick, 2008)'
_computing_structure_solution 'SHELXS-97 (Sheldrick, 2008)'
_diffrn_ambient_temperature 93
_diffrn_detector_area_resol_mean 8.333
_diffrn_measured_fraction_theta_full 10.00
_diffrn_measured_fraction_theta_max 10.00
_diffrn_measurement_device_type 'Bruker APEX-II CCD'
_diffrn_measurement_method '\f and \w scans'
_diffrn_radiation_monochromator graphite
_diffrn_radiation_source 'fine-focus sealed tube'
_diffrn_radiation_type MoK\a
_diffrn_radiation_wavelength 0.71073
_diffrn_reflns_av_R_equivalents 0.0716
_diffrn_reflns_av_sigmaI/netI 0.0629
_diffrn_reflns_limit_h_max 11
_diffrn_reflns_limit_h_min -13
_diffrn_reflns_limit_k_max 33
_diffrn_reflns_limit_k_min -33
_diffrn_reflns_limit_l_max 14
_diffrn_reflns_limit_l_min -16
_diffrn_reflns_number 18392
_diffrn_reflns_theta_full 28.10
_diffrn_reflns_theta_max 28.10
_diffrn_reflns_theta_min 1.59
_exptl_absorpt_coefficient_mu 0.075
_exptl_absorpt_correction_T_max 0.9753
_exptl_absorpt_correction_T_min 0.9551
_exptl_absorpt_correction_type empirical
_exptl_absorpt_process_details
;
SADABS Sheldrick 1996
;
_exptl_crystal_colour red
_exptl_crystal_density_meas 0
_exptl_crystal_density_method 'not measured'
_exptl_crystal_description block
_exptl_crystal_F_000 1336
_exptl_crystal_size_max 0.62
_exptl_crystal_size_mid 0.34
_exptl_crystal_size_min 0.34
_refine_diff_density_max 0.339
_refine_diff_density_min -0.278
_refine_diff_density_rms 0.060
_refine_ls_extinction_method none
_refine_ls_goodness_of_fit_ref 1.069
_refine_ls_hydrogen_treatment mixed
_refine_ls_matrix_type full
_refine_ls_number_parameters 451
_refine_ls_number_reflns 7547
_refine_ls_number_restraints 0
_refine_ls_restrained_S_all 1.069
_refine_ls_R_factor_all 0.0651
_refine_ls_R_factor_gt 0.0473
_refine_ls_shift/su_max 0.000
_refine_ls_shift/su_mean 0.000
_refine_ls_structure_factor_coef Fsqd
_refine_ls_weighting_details 'calc w=1/[\s^2^(Fo^2^)+(0.0708P)^2^+0.1065P] where P=(Fo^2^+2Fc^2^)/3'
_refine_ls_weighting_scheme calc
_refine_ls_wR_factor_gt 0.1188
_refine_ls_wR_factor_ref 0.1324
_reflns_number_gt 5680
_reflns_number_total 7547
_reflns_threshold_expression >2sigma(I)
_cod_data_source_file jp411190d_si_005.cif
_cod_data_source_block 20130220_mono
_cod_depositor_comments
;
The following automatic conversions were performed:

'_symmetry_cell_setting' value 'Monoclinic' changed to 'monoclinic'
according to
/usr/data/users/saulius/automatic-downloads/current/ACS/lib/dictionaries/cif_core.dic
dictionary named 'cif_core.dic' version 2.4.2 from 2011-04-26.

Automatic conversion script
Id: cif_fix_values 2281 2013-09-26 08:29:07Z andrius 
;
_cod_original_cell_volume 3342(4)
_cod_original_sg_symbol_H-M P2(1)/n
_cod_database_code 1513348

loop_
_symmetry_equiv_pos_as_xyz
'x, y, z'
'-x+1/2, y+1/2, -z+1/2'
'-x, -y, -z'
'x-1/2, -y-1/2, z-1/2'

loop_
_atom_site_label
_atom_site_type_symbol
_atom_site_fract_x
_atom_site_fract_y
_atom_site_fract_z
_atom_site_U_iso_or_equiv
_atom_site_adp_type
_atom_site_occupancy
_atom_site_symmetry_multiplicity
_atom_site_calc_flag
_atom_site_refinement_flags
C7 C 0.76949(13) 0.12951(5) 0.40298(12) 0.0180(3) Uani 1 1 d .
C12 C 0.82533(14) 0.11677(6) 0.50246(12) 0.0217(3) Uani 1 1 d .
H12 H 0.7740 0.1199 0.5609 0.026 Uiso 1 1 calc R
C6 C 0.54492(14) 0.11747(6) 0.20017(12) 0.0207(3) Uani 1 1 d .
C11 C 0.95504(14) 0.09968(6) 0.51642(13) 0.0250(3) Uani 1 1 d .
H11 H 0.9921 0.0909 0.5842 0.030 Uiso 1 1 calc R
C8 C 0.84765(14) 0.12612(5) 0.31808(12) 0.0217(3) Uani 1 1 d .
H8 H 0.8119 0.1354 0.2502 0.026 Uiso 1 1 calc R
C9 C 0.97819(14) 0.10904(6) 0.33351(13) 0.0250(3) Uani 1 1 d .
H9 H 1.0311 0.1068 0.2759 0.030 Uiso 1 1 calc R
C5 C 0.60090(15) 0.06801(6) 0.19294(13) 0.0276(4) Uani 1 1 d .
H5 H 0.6314 0.0499 0.2545 0.033 Uiso 1 1 calc R
C4 C 0.61213(18) 0.04531(7) 0.09657(15) 0.0358(4) Uani 1 1 d .
H4 H 0.6496 0.0115 0.0923 0.043 Uiso 1 1 calc R
C1 C 0.50131(16) 0.14348(6) 0.10910(12) 0.0275(4) Uani 1 1 d .
H1 H 0.4624 0.1770 0.1129 0.033 Uiso 1 1 calc R
C10 C 1.03104(14) 0.09543(6) 0.43133(14) 0.0257(4) Uani 1 1 d .
H10 H 1.1195 0.0831 0.4408 0.031 Uiso 1 1 calc R
C3 C 0.56922(19) 0.07144(7) 0.00680(15) 0.0401(5) Uani 1 1 d .
H3 H 0.5772 0.0557 -0.0592 0.048 Uiso 1 1 calc R
C2 C 0.51454(19) 0.12056(7) 0.01250(14) 0.0385(4) Uani 1 1 d .
H2 H 0.4860 0.1387 -0.0496 0.046 Uiso 1 1 calc R
C13 C 0.40072(13) 0.08857(5) 0.65744(12) 0.0184(3) Uani 1 1 d .
C14 C 0.40675(14) 0.05897(6) 0.56698(12) 0.0216(3) Uani 1 1 d .
H14 H 0.4751 0.0653 0.5220 0.026 Uiso 1 1 calc R
C18 C 0.29874(14) 0.07925(6) 0.72216(13) 0.0233(3) Uani 1 1 d .
H18 H 0.2929 0.0994 0.7836 0.028 Uiso 1 1 calc R
C15 C 0.31352(15) 0.02032(6) 0.54209(13) 0.0261(3) Uani 1 1 d .
H15 H 0.3185 0.0001 0.4806 0.031 Uiso 1 1 calc R
C16 C 0.21302(15) 0.01137(6) 0.60768(14) 0.0284(4) Uani 1 1 d .
H16 H 0.1492 -0.0150 0.5909 0.034 Uiso 1 1 calc R
C17 C 0.20575(15) 0.04058(6) 0.69687(14) 0.0289(4) Uani 1 1 d .
H17 H 0.1369 0.0343 0.7413 0.035 Uiso 1 1 calc R
C24 C 0.66813(15) 0.03009(6) 0.75194(12) 0.0238(3) Uani 1 1 d .
H24 H 0.5840 0.0234 0.7170 0.029 Uiso 1 1 calc R
C19 C 0.71190(14) 0.08157(5) 0.76473(11) 0.0191(3) Uani 1 1 d .
C20 C 0.83642(14) 0.08986(6) 0.81581(12) 0.0222(3) Uani 1 1 d .
H20 H 0.8689 0.1244 0.8249 0.027 Uiso 1 1 calc R
C23 C 0.74586(16) -0.01126(6) 0.78950(13) 0.0287(4) Uani 1 1 d .
H23 H 0.7145 -0.0459 0.7799 0.034 Uiso 1 1 calc R
C21 C 0.91340(15) 0.04830(6) 0.85350(13) 0.0262(3) Uani 1 1 d .
H21 H 0.9977 0.0547 0.8884 0.031 Uiso 1 1 calc R
C22 C 0.86881(16) -0.00244(6) 0.84084(13) 0.0291(4) Uani 1 1 d .
H22 H 0.9217 -0.0308 0.8670 0.035 Uiso 1 1 calc R
C25 C 0.50252(14) 0.12884(5) 0.68385(11) 0.0173(3) Uani 1 1 d .
C26 C 0.63197(13) 0.12682(5) 0.72660(11) 0.0172(3) Uani 1 1 d .
C33 C 0.57853(13) 0.26035(5) 0.65213(11) 0.0172(3) Uani 1 1 d .
C28 C 0.45019(13) 0.26489(5) 0.60452(11) 0.0178(3) Uani 1 1 d .
C29 C 0.40535(14) 0.31096(5) 0.55905(11) 0.0210(3) Uani 1 1 d .
H29 H 0.3176 0.3141 0.5282 0.025 Uiso 1 1 calc R
C27 C 0.59501(13) 0.20673(5) 0.68853(11) 0.0172(3) Uani 1 1 d .
C32 C 0.66609(15) 0.30206(6) 0.65274(12) 0.0211(3) Uani 1 1 d .
H32 H 0.7533 0.2992 0.6848 0.025 Uiso 1 1 calc R
C30 C 0.49355(16) 0.35281(6) 0.55998(12) 0.0251(3) Uani 1 1 d .
H30 H 0.4654 0.3850 0.5294 0.030 Uiso 1 1 calc R
C31 C 0.62203(15) 0.34801(6) 0.60513(12) 0.0237(3) Uani 1 1 d .
H31 H 0.6807 0.3768 0.6033 0.028 Uiso 1 1 calc R
C43 C 0.12715(14) 0.21580(5) 0.61857(12) 0.0198(3) Uani 1 1 d .
C37 C 0.37644(13) 0.21207(5) 0.60630(11) 0.0159(3) Uani 1 1 d .
C36 C 0.34640(13) 0.19511(5) 0.49308(11) 0.0163(3) Uani 1 1 d .
C35 C 0.21430(14) 0.20294(5) 0.44703(12) 0.0200(3) Uani 1 1 d .
H35 H 0.1985 0.2010 0.3734 0.024 Uiso 1 1 calc R
C38 C 0.25399(14) 0.21542(5) 0.66927(12) 0.0179(3) Uani 1 1 d .
C39 C 0.26908(15) 0.21913(5) 0.77762(12) 0.0220(3) Uani 1 1 d .
H39 H 0.3552 0.2204 0.8121 0.026 Uiso 1 1 calc R
C40 C 0.15825(15) 0.22104(6) 0.83577(13) 0.0262(3) Uani 1 1 d .
H40 H 0.1692 0.2234 0.9096 0.031 Uiso 1 1 calc R
C34 C 0.11173(14) 0.21302(5) 0.50544(12) 0.0219(3) Uani 1 1 d .
H34 H 0.0265 0.2185 0.4712 0.026 Uiso 1 1 calc R
C41 C 0.03194(15) 0.21945(6) 0.78560(13) 0.0263(4) Uani 1 1 d .
H41 H -0.0434 0.2200 0.8252 0.032 Uiso 1 1 calc R
C42 C 0.01629(15) 0.21709(5) 0.67810(13) 0.0243(3) Uani 1 1 d .
H42 H -0.0701 0.2163 0.6440 0.029 Uiso 1 1 calc R
C45 C 0.52980(13) 0.14103(5) 0.30337(11) 0.0178(3) Uani 1 1 d .
C44 C 0.44330(13) 0.17572(5) 0.43392(11) 0.0165(3) Uani 1 1 d .
C46 C 0.62963(13) 0.14590(5) 0.39263(11) 0.0172(3) Uani 1 1 d .
N4 N 0.48009(11) 0.18074(4) 0.66265(9) 0.0158(2) Uani 1 1 d .
N2 N 0.57386(11) 0.16732(4) 0.47116(9) 0.0173(3) Uani 1 1 d .
N1 N 0.41669(11) 0.15996(4) 0.32992(9) 0.0185(3) Uani 1 1 d .
N3 N 0.68924(11) 0.17643(4) 0.72945(9) 0.0185(3) Uani 1 1 d .

loop_
_atom_site_aniso_label
_atom_site_aniso_U_11
_atom_site_aniso_U_22
_atom_site_aniso_U_33
_atom_site_aniso_U_23
_atom_site_aniso_U_13
_atom_site_aniso_U_12
C7 0.0169(7) 0.0141(7) 0.0234(8) -0.0014(6) 0.0034(6) -0.0009(5)
C12 0.0200(7) 0.0220(8) 0.0235(8) -0.0006(6) 0.0044(6) 0.0006(6)
C6 0.0184(7) 0.0231(8) 0.0210(8) -0.0027(6) 0.0040(6) -0.0023(6)
C11 0.0212(8) 0.0240(8) 0.0292(9) 0.0007(7) -0.0020(6) 0.0017(6)
C8 0.0223(7) 0.0193(7) 0.0243(8) 0.0006(6) 0.0060(6) -0.0015(6)
C9 0.0212(7) 0.0225(8) 0.0326(9) -0.0019(7) 0.0106(7) -0.0021(6)
C5 0.0291(8) 0.0242(8) 0.0299(9) -0.0055(7) 0.0051(7) 0.0007(6)
C4 0.0436(10) 0.0280(9) 0.0374(11) -0.0129(8) 0.0143(8) -0.0014(7)
C1 0.0322(9) 0.0284(8) 0.0221(8) -0.0017(7) 0.0028(7) -0.0001(7)
C10 0.0163(7) 0.0200(8) 0.0409(10) -0.0016(7) 0.0032(7) 0.0003(6)
C3 0.0547(12) 0.0408(11) 0.0271(10) -0.0153(8) 0.0171(8) -0.0118(9)
C2 0.0536(12) 0.0413(11) 0.0208(9) -0.0005(8) 0.0049(8) -0.0073(8)
C13 0.0168(7) 0.0146(7) 0.0240(8) 0.0027(6) 0.0019(6) 0.0015(5)
C14 0.0223(7) 0.0193(7) 0.0234(8) -0.0001(6) 0.0020(6) -0.0006(6)
C18 0.0222(7) 0.0186(7) 0.0297(9) -0.0013(6) 0.0063(6) 0.0002(6)
C15 0.0278(8) 0.0187(8) 0.0306(9) -0.0039(7) -0.0048(7) 0.0008(6)
C16 0.0223(8) 0.0164(7) 0.0455(11) 0.0022(7) -0.0042(7) -0.0029(6)
C17 0.0200(8) 0.0226(8) 0.0451(11) 0.0040(7) 0.0097(7) -0.0021(6)
C24 0.0216(7) 0.0239(8) 0.0257(8) -0.0009(6) -0.0005(6) 0.0002(6)
C19 0.0204(7) 0.0207(7) 0.0167(7) 0.0011(6) 0.0051(6) 0.0023(5)
C20 0.0224(7) 0.0215(8) 0.0226(8) -0.0028(6) 0.0010(6) 0.0013(6)
C23 0.0323(9) 0.0193(8) 0.0341(9) 0.0003(7) -0.0007(7) 0.0022(6)
C21 0.0212(8) 0.0311(9) 0.0257(9) -0.0032(7) -0.0021(6) 0.0054(6)
C22 0.0312(9) 0.0246(8) 0.0313(9) 0.0001(7) 0.0007(7) 0.0115(6)
C25 0.0205(7) 0.0151(7) 0.0169(7) 0.0006(5) 0.0044(6) 0.0007(5)
C26 0.0183(7) 0.0172(7) 0.0164(7) -0.0008(6) 0.0035(6) -0.0015(5)
C33 0.0210(7) 0.0168(7) 0.0139(7) -0.0026(5) 0.0023(5) -0.0010(5)
C28 0.0199(7) 0.0170(7) 0.0169(7) -0.0032(6) 0.0043(6) -0.0021(5)
C29 0.0249(8) 0.0195(7) 0.0185(7) -0.0018(6) 0.0006(6) 0.0009(6)
C27 0.0172(7) 0.0193(7) 0.0153(7) -0.0040(6) 0.0031(5) -0.0029(5)
C32 0.0224(7) 0.0206(7) 0.0202(8) -0.0040(6) 0.0015(6) -0.0044(6)
C30 0.0369(9) 0.0158(7) 0.0227(8) 0.0004(6) 0.0024(7) -0.0009(6)
C31 0.0316(8) 0.0176(7) 0.0217(8) -0.0021(6) 0.0018(6) -0.0085(6)
C43 0.0196(7) 0.0129(7) 0.0274(8) -0.0020(6) 0.0049(6) 0.0010(5)
C37 0.0152(7) 0.0140(7) 0.0184(7) -0.0001(5) 0.0003(5) 0.0009(5)
C36 0.0179(7) 0.0127(6) 0.0184(7) 0.0014(5) 0.0017(5) -0.0017(5)
C35 0.0180(7) 0.0203(7) 0.0214(8) -0.0007(6) -0.0010(6) 0.0002(5)
C38 0.0215(7) 0.0108(6) 0.0222(8) -0.0001(5) 0.0066(6) 0.0002(5)
C39 0.0258(8) 0.0175(7) 0.0231(8) -0.0008(6) 0.0045(6) 0.0009(6)
C40 0.0358(9) 0.0188(8) 0.0251(9) -0.0010(6) 0.0104(7) 0.0020(6)
C34 0.0167(7) 0.0205(7) 0.0285(9) -0.0017(6) 0.0007(6) 0.0017(5)
C41 0.0290(8) 0.0167(7) 0.0354(10) -0.0015(7) 0.0169(7) 0.0008(6)
C42 0.0208(7) 0.0174(7) 0.0357(9) -0.0022(6) 0.0089(7) -0.0003(6)
C45 0.0190(7) 0.0157(7) 0.0192(8) 0.0009(6) 0.0035(6) -0.0007(5)
C44 0.0171(7) 0.0148(7) 0.0174(7) -0.0002(5) -0.0004(5) -0.0013(5)
C46 0.0191(7) 0.0143(7) 0.0185(7) 0.0016(6) 0.0032(6) -0.0006(5)
N4 0.0156(6) 0.0152(6) 0.0167(6) -0.0009(5) 0.0016(5) -0.0004(4)
N2 0.0163(6) 0.0164(6) 0.0193(6) 0.0004(5) 0.0024(5) 0.0002(4)
N1 0.0198(6) 0.0190(6) 0.0168(6) -0.0009(5) 0.0016(5) 0.0008(5)
N3 0.0187(6) 0.0186(6) 0.0182(6) -0.0009(5) 0.0019(5) -0.0007(5)

loop_
_atom_type_symbol
_atom_type_description
_atom_type_scat_dispersion_real
_atom_type_scat_dispersion_imag
_atom_type_scat_source
C C 0.0033 0.0016 'International Tables Vol C Tables 4.2.6.8 and 6.1.1.4'
H H 0.0000 0.0000 'International Tables Vol C Tables 4.2.6.8 and 6.1.1.4'
N N 0.0061 0.0033 'International Tables Vol C Tables 4.2.6.8 and 6.1.1.4'

loop_
_geom_angle_atom_site_label_1
_geom_angle_atom_site_label_2
_geom_angle_atom_site_label_3
_geom_angle
C12 C7 C8 119.04(14)
C12 C7 C46 117.96(13)
C8 C7 C46 122.99(14)
C11 C12 C7 120.48(14)
C11 C12 H12 119.8
C7 C12 H12 119.8
C1 C6 C5 119.02(15)
C1 C6 C45 120.80(14)
C5 C6 C45 120.16(14)
C12 C11 C10 120.04(16)
C12 C11 H11 120.0
C10 C11 H11 120.0
C9 C8 C7 119.75(15)
C9 C8 H8 120.1
C7 C8 H8 120.1
C10 C9 C8 120.67(14)
C10 C9 H9 119.7
C8 C9 H9 119.7
C4 C5 C6 120.30(17)
C4 C5 H5 119.8
C6 C5 H5 119.8
C3 C4 C5 120.28(17)
C3 C4 H4 119.9
C5 C4 H4 119.9
C2 C1 C6 120.22(17)
C2 C1 H1 119.9
C6 C1 H1 119.9
C9 C10 C11 119.99(15)
C9 C10 H10 120.0
C11 C10 H10 120.0
C4 C3 C2 120.18(17)
C4 C3 H3 119.9
C2 C3 H3 119.9
C3 C2 C1 119.99(17)
C3 C2 H2 120.0
C1 C2 H2 120.0
C14 C13 C18 119.03(14)
C14 C13 C25 119.82(13)
C18 C13 C25 121.15(14)
C15 C14 C13 120.56(14)
C15 C14 H14 119.7
C13 C14 H14 119.7
C17 C18 C13 120.16(15)
C17 C18 H18 119.9
C13 C18 H18 119.9
C16 C15 C14 119.66(15)
C16 C15 H15 120.2
C14 C15 H15 120.2
C17 C16 C15 120.23(14)
C17 C16 H16 119.9
C15 C16 H16 119.9
C16 C17 C18 120.35(15)
C16 C17 H17 119.8
C18 C17 H17 119.8
C23 C24 C19 120.98(15)
C23 C24 H24 119.5
C19 C24 H24 119.5
C20 C19 C24 117.85(13)
C20 C19 C26 119.35(13)
C24 C19 C26 122.80(14)
C21 C20 C19 120.82(14)
C21 C20 H20 119.6
C19 C20 H20 119.6
C22 C23 C24 120.57(15)
C22 C23 H23 119.7
C24 C23 H23 119.7
C22 C21 C20 120.82(15)
C22 C21 H21 119.6
C20 C21 H21 119.6
C21 C22 C23 118.96(14)
C21 C22 H22 120.5
C23 C22 H22 120.5
N4 C25 C26 104.62(12)
N4 C25 C13 121.90(13)
C26 C25 C13 133.43(13)
C25 C26 N3 110.82(12)
C25 C26 C19 129.81(13)
N3 C26 C19 119.36(13)
C32 C33 C28 120.67(13)
C32 C33 C27 131.83(14)
C28 C33 C27 107.39(12)
C29 C28 C33 121.45(13)
C29 C28 C37 127.72(13)
C33 C28 C37 110.74(12)
C28 C29 C30 117.70(14)
C28 C29 H29 121.2
C30 C29 H29 121.2
N3 C27 N4 113.05(13)
N3 C27 C33 138.64(13)
N4 C27 C33 107.97(12)
C31 C32 C33 117.91(14)
C31 C32 H32 121.0
C33 C32 H32 121.0
C31 C30 C29 120.94(14)
C31 C30 H30 119.5
C29 C30 H30 119.5
C32 C31 C30 121.31(13)
C32 C31 H31 119.3
C30 C31 H31 119.3
C38 C43 C42 119.41(16)
C38 C43 C34 119.48(13)
C42 C43 C34 121.07(14)
N4 C37 C36 113.40(11)
N4 C37 C38 110.31(12)
C36 C37 C38 114.07(12)
N4 C37 C28 99.10(11)
C36 C37 C28 107.26(11)
C38 C37 C28 111.67(11)
C44 C36 C35 120.23(14)
C44 C36 C37 121.95(13)
C35 C36 C37 117.71(12)
C34 C35 C36 121.98(15)
C34 C35 H35 119.0
C36 C35 H35 119.0
C39 C38 C43 119.57(13)
C39 C38 C37 119.97(13)
C43 C38 C37 120.45(14)
C38 C39 C40 120.40(15)
C38 C39 H39 119.8
C40 C39 H39 119.8
C41 C40 C39 120.04(16)
C41 C40 H40 120.0
C39 C40 H40 120.0
C35 C34 C43 122.43(14)
C35 C34 H34 118.8
C43 C34 H34 118.8
C42 C41 C40 119.85(14)
C42 C41 H41 120.1
C40 C41 H41 120.1
C41 C42 C43 120.65(15)
C41 C42 H42 119.7
C43 C42 H42 119.7
N1 C45 C46 109.07(13)
N1 C45 C6 122.48(13)
C46 C45 C6 128.41(13)
C36 C44 N2 124.41(14)
C36 C44 N1 122.39(13)
N2 C44 N1 113.13(12)
N2 C46 C7 121.09(13)
N2 C46 C45 108.85(13)
C7 C46 C45 130.03(13)
C27 N4 C25 107.49(12)
C27 N4 C37 114.77(12)
C25 N4 C37 136.80(12)
C46 N2 C44 104.72(12)
C45 N1 C44 104.22(12)
C27 N3 C26 103.95(12)

loop_
_geom_bond_atom_site_label_1
_geom_bond_atom_site_label_2
_geom_bond_distance
C7 C12 1.399(2)
C7 C8 1.400(2)
C7 C46 1.476(2)
C12 C11 1.386(2)
C12 H12 0.9500
C6 C1 1.391(2)
C6 C5 1.397(2)
C6 C45 1.478(2)
C11 C10 1.390(2)
C11 H11 0.9500
C8 C9 1.395(2)
C8 H8 0.9500
C9 C10 1.375(2)
C9 H9 0.9500
C5 C4 1.383(2)
C5 H5 0.9500
C4 C3 1.378(3)
C4 H4 0.9500
C1 C2 1.391(2)
C1 H1 0.9500
C10 H10 0.9500
C3 C2 1.382(3)
C3 H3 0.9500
C2 H2 0.9500
C13 C14 1.395(2)
C13 C18 1.397(2)
C13 C25 1.483(2)
C14 C15 1.391(2)
C14 H14 0.9500
C18 C17 1.391(2)
C18 H18 0.9500
C15 C16 1.391(2)
C15 H15 0.9500
C16 C17 1.378(3)
C16 H16 0.9500
C17 H17 0.9500
C24 C23 1.387(2)
C24 C19 1.400(2)
C24 H24 0.9500
C19 C20 1.395(2)
C19 C26 1.479(2)
C20 C21 1.388(2)
C20 H20 0.9500
C23 C22 1.385(2)
C23 H23 0.9500
C21 C22 1.385(2)
C21 H21 0.9500
C22 H22 0.9500
C25 N4 1.376(2)
C25 C26 1.386(2)
C26 N3 1.399(2)
C33 C32 1.391(2)
C33 C28 1.401(2)
C33 C27 1.460(2)
C28 C29 1.381(2)
C28 C37 1.550(2)
C29 C30 1.398(2)
C29 H29 0.9500
C27 N3 1.3115(19)
C27 N4 1.3624(19)
C32 C31 1.388(2)
C32 H32 0.9500
C30 C31 1.392(2)
C30 H30 0.9500
C31 H31 0.9500
C43 C38 1.398(2)
C43 C42 1.408(2)
C43 C34 1.454(2)
C37 N4 1.4707(18)
C37 C36 1.529(2)
C37 C38 1.536(2)
C36 C44 1.381(2)
C36 C35 1.438(2)
C35 C34 1.354(2)
C35 H35 0.9500
C38 C39 1.394(2)
C39 C40 1.398(2)
C39 H39 0.9500
C40 C41 1.391(2)
C40 H40 0.9500
C34 H34 0.9500
C41 C42 1.382(3)
C41 H41 0.9500
C42 H42 0.9500
C45 N1 1.3151(19)
C45 C46 1.478(2)
C44 N2 1.391(2)
C44 N1 1.404(2)
C46 N2 1.3155(19)
